data_4301242
loop_
_publ_author_name
'Stanislav Groysman'
'R. H. Holm'

_publ_section_title
;
A Series of Mononuclear Quasi-Two-Coordinate Copper(I) Complexes Employing
a Sterically Demanding Thiolate Ligand
;
_journal_name_full 'Inorganic Chemistry'
_journal_page_first 621
_journal_page_last 627
_journal_paper_doi 10.1021/ic801836k
_journal_volume 48
_journal_year 2009
_chemical_formula_sum 'C43 H58 Cu N S'
_chemical_formula_weight 684.50
_chemical_name_systematic
; 
 ? 
;
_space_group_IT_number 15
_symmetry_cell_setting monoclinic
_symmetry_space_group_name_Hall '-C 2yc'
_symmetry_space_group_name_H-M 'C 1 2/c 1'
_atom_sites_solution_hydrogens geom
_atom_sites_solution_primary direct
_atom_sites_solution_secondary difmap
_audit_creation_method SHELXL-97
_cell_angle_alpha 90.00
_cell_angle_beta 107.1200(10)
_cell_angle_gamma 90.00
_cell_formula_units_Z 8
_cell_length_a 32.2582(18)
_cell_length_b 18.7004(10)
_cell_length_c 16.9585(9)
_cell_measurement_reflns_used 4759
_cell_measurement_temperature 193(2)
_cell_measurement_theta_max 21.617
_cell_measurement_theta_min 2.286
_cell_volume 9776.8(9)
_computing_cell_refinement 'SMART (Bruker, 2001)'
_computing_data_collection 'SMART (Bruker, 2001)'
_computing_data_reduction 'SAINT (Bruker, 2003)'
_computing_molecular_graphics 'SHELXTL (Bruker, 2000)'
_computing_publication_material 'SHELXTL (Bruker, 2000)'
_computing_structure_refinement 'SHELXL-97 (Sheldrick, 1997)'
_computing_structure_solution 'SHELXS-97 (Sheldrick, 1990)'
_diffrn_ambient_temperature 193(2)
_diffrn_measured_fraction_theta_full 0.999
_diffrn_measured_fraction_theta_max 0.999
_diffrn_measurement_device_type 'Bruker Smart APEX CCD'
_diffrn_radiation_monochromator graphite
_diffrn_radiation_source 'fine-focus sealed tube'
_diffrn_radiation_type MoK\a
_diffrn_radiation_wavelength 0.71073
_diffrn_reflns_av_R_equivalents 0.0432
_diffrn_reflns_av_sigmaI/netI 0.0509
_diffrn_reflns_limit_h_max 38
_diffrn_reflns_limit_h_min -38
_diffrn_reflns_limit_k_max 21
_diffrn_reflns_limit_k_min -22
_diffrn_reflns_limit_l_max 18
_diffrn_reflns_limit_l_min -20
_diffrn_reflns_number 27327
_diffrn_reflns_theta_full 25.00
_diffrn_reflns_theta_max 25.00
_diffrn_reflns_theta_min 1.65
_exptl_absorpt_coefficient_mu 0.512
_exptl_absorpt_correction_T_max 0.9505
_exptl_absorpt_correction_T_min 0.8410
_exptl_absorpt_correction_type multi-scan
_exptl_absorpt_process_details 'SADABS (Sheldrick, 2002)'
_exptl_crystal_colour colorless
_exptl_crystal_density_diffrn 0.930
_exptl_crystal_density_method 'not measured'
_exptl_crystal_description plates
_exptl_crystal_F_000 2944
_exptl_crystal_size_max 0.35
_exptl_crystal_size_mid 0.30
_exptl_crystal_size_min 0.10
_refine_diff_density_max 0.318
_refine_diff_density_min -0.220
_refine_diff_density_rms 0.052
_refine_ls_extinction_method none
_refine_ls_goodness_of_fit_ref 0.913
_refine_ls_hydrogen_treatment constr
_refine_ls_matrix_type full
_refine_ls_number_parameters 429
_refine_ls_number_reflns 8613
_refine_ls_number_restraints 0
_refine_ls_restrained_S_all 0.913
_refine_ls_R_factor_all 0.0730
_refine_ls_R_factor_gt 0.0491
_refine_ls_shift/su_max 0.001
_refine_ls_shift/su_mean 0.000
_refine_ls_structure_factor_coef Fsqd
_refine_ls_weighting_details 'calc w=1/[\s^2^(Fo^2^)+(0.0841P)^2^+0.0000P] where P=(Fo^2^+2Fc^2^)/3'
_refine_ls_weighting_scheme calc
_refine_ls_wR_factor_gt 0.1284
_refine_ls_wR_factor_ref 0.1379
_reflns_number_gt 5593
_reflns_number_total 8613
_reflns_threshold_expression >2sigma(I)
_cod_data_source_file ic801836k_si_002_2.cif
_cod_data_source_block 2
_cod_original_sg_symbol_H-M 'C 2/c'
_cod_database_code 4301242

loop_
_symmetry_equiv_pos_as_xyz
'x, y, z'
'-x, y, -z+1/2'
'x+1/2, y+1/2, z'
'-x+1/2, y+1/2, -z+1/2'
'-x, -y, -z'
'x, -y, z-1/2'
'-x+1/2, -y+1/2, -z'
'x+1/2, -y+1/2, z-1/2'

loop_
_atom_site_label
_atom_site_type_symbol
_atom_site_fract_x
_atom_site_fract_y
_atom_site_fract_z
_atom_site_U_iso_or_equiv
_atom_site_adp_type
_atom_site_occupancy
_atom_site_symmetry_multiplicity
_atom_site_calc_flag
_atom_site_refinement_flags
_atom_site_disorder_assembly
_atom_site_disorder_group
Cu1 Cu 0.236933(10) 0.302664(19) 0.84500(2) 0.05143(14) Uani 1 1 d . . .
S1 S 0.29647(2) 0.34006(5) 0.83094(4) 0.0575(2) Uani 1 1 d . . .
N1 N 0.19901(6) 0.25278(13) 0.89563(13) 0.0479(6) Uani 1 1 d . . .
C19 C 0.39082(8) 0.44103(15) 0.85728(16) 0.0445(6) Uani 1 1 d . . .
C14 C 0.37542(8) 0.39129(15) 0.79368(15) 0.0441(6) Uani 1 1 d . . .
C9 C 0.33370(8) 0.40568(14) 0.72691(15) 0.0438(6) Uani 1 1 d . . .
C25 C 0.18982(9) 0.31752(15) 0.64221(17) 0.0493(7) Uani 1 1 d . . .
C13 C 0.25504(8) 0.39843(14) 0.67515(15) 0.0430(6) Uani 1 1 d . . .
C20 C 0.21185(8) 0.37834(14) 0.68350(15) 0.0436(6) Uani 1 1 d . . .
C5 C 0.18567(9) 0.28330(17) 0.95634(17) 0.0526(7) Uani 1 1 d . . .
C8 C 0.29370(8) 0.38363(14) 0.73750(15) 0.0421(6) Uani 1 1 d . . .
C18 C 0.42830(8) 0.42440(16) 0.92142(16) 0.0491(7) Uani 1 1 d . . .
H18 H 0.4392 0.4585 0.9641 0.059 Uiso 1 1 calc R . .
C32 C 0.36779(8) 0.51135(15) 0.85992(17) 0.0512(7) Uani 1 1 d . . .
H32 H 0.3416 0.5130 0.8105 0.061 Uiso 1 1 calc R . .
C35 C 0.21295(9) 0.49273(15) 0.76521(18) 0.0550(7) Uani 1 1 d . . .
H35 H 0.2444 0.4899 0.7687 0.066 Uiso 1 1 calc R . .
C22 C 0.15152(9) 0.40201(16) 0.73648(19) 0.0570(8) Uani 1 1 d . . .
H22 H 0.1382 0.4310 0.7682 0.068 Uiso 1 1 calc R . .
C10 C 0.33397(9) 0.44080(15) 0.65462(16) 0.0498(7) Uani 1 1 d . . .
H10 H 0.3608 0.4557 0.6475 0.060 Uiso 1 1 calc R . .
C15 C 0.39743(9) 0.32683(15) 0.79438(17) 0.0490(7) Uani 1 1 d . . .
C12 C 0.25668(9) 0.43421(15) 0.60385(15) 0.0501(7) Uani 1 1 d . . .
H12 H 0.2304 0.4448 0.5622 0.060 Uiso 1 1 calc R . .
C21 C 0.19218(8) 0.42105(14) 0.73032(17) 0.0478(7) Uani 1 1 d . . .
C17 C 0.44987(8) 0.36025(16) 0.92471(17) 0.0516(7) Uani 1 1 d . . .
C16 C 0.43390(9) 0.31255(16) 0.85985(19) 0.0561(7) Uani 1 1 d . . .
H16 H 0.4486 0.2684 0.8605 0.067 Uiso 1 1 calc R . .
C3 C 0.14705(10) 0.17808(19) 0.9715(2) 0.0649(9) Uani 1 1 d . . .
H3 H 0.1289 0.1528 0.9971 0.078 Uiso 1 1 calc R . .
C1 C 0.18702(9) 0.18460(16) 0.87402(18) 0.0542(8) Uani 1 1 d . . .
C38 C 0.20915(10) 0.27331(17) 0.58643(17) 0.0606(8) Uani 1 1 d . . .
H38 H 0.2288 0.3061 0.5675 0.073 Uiso 1 1 calc R . .
C11 C 0.29555(9) 0.45449(16) 0.59262(16) 0.0540(7) Uani 1 1 d . . .
H11 H 0.2962 0.4776 0.5431 0.065 Uiso 1 1 calc R . .
C23 C 0.12983(9) 0.34129(17) 0.6971(2) 0.0604(8) Uani 1 1 d . . .
C24 C 0.14940(9) 0.30082(16) 0.65031(19) 0.0588(8) Uani 1 1 d . . .
H24 H 0.1346 0.2599 0.6225 0.071 Uiso 1 1 calc R . .
C4 C 0.15961(9) 0.24645(19) 0.99421(18) 0.0627(8) Uani 1 1 d . . .
H4 H 0.1504 0.2690 1.0364 0.075 Uiso 1 1 calc R . .
C26 C 0.38289(10) 0.27281(17) 0.72484(19) 0.0620(8) Uani 1 1 d . . .
H26 H 0.3559 0.2919 0.6846 0.074 Uiso 1 1 calc R . .
C2 C 0.16104(9) 0.14666(18) 0.9111(2) 0.0643(8) Uani 1 1 d . . .
H2 H 0.1529 0.0989 0.8947 0.077 Uiso 1 1 calc R . .
C29 C 0.48865(9) 0.34138(19) 0.99869(19) 0.0646(9) Uani 1 1 d . . .
H29 H 0.4991 0.3867 1.0295 0.078 Uiso 1 1 calc R . .
C6 C 0.20062(11) 0.35758(19) 0.9804(2) 0.0763(10) Uani 1 1 d . . .
H6A H 0.2312 0.3621 0.9827 0.115 Uiso 1 1 calc R . .
H6B H 0.1973 0.3683 1.0348 0.115 Uiso 1 1 calc R . .
H6C H 0.1832 0.3912 0.9396 0.115 Uiso 1 1 calc R . .
C37 C 0.08445(10) 0.3219(2) 0.7021(3) 0.0830(11) Uani 1 1 d . . .
H37 H 0.0750 0.2864 0.6561 0.100 Uiso 1 1 calc R . .
C7 C 0.20309(12) 0.15158(19) 0.8080(2) 0.0809(10) Uani 1 1 d . . .
H7A H 0.1851 0.1678 0.7538 0.121 Uiso 1 1 calc R . .
H7B H 0.2014 0.0994 0.8112 0.121 Uiso 1 1 calc R . .
H7C H 0.2333 0.1659 0.8159 0.121 Uiso 1 1 calc R . .
C30 C 0.52586(11) 0.3098(2) 0.9742(2) 0.0944(13) Uani 1 1 d . . .
H30A H 0.5166 0.2650 0.9442 0.142 Uiso 1 1 calc R . .
H30B H 0.5500 0.3001 1.0238 0.142 Uiso 1 1 calc R . .
H30C H 0.5353 0.3435 0.9387 0.142 Uiso 1 1 calc R . .
C36 C 0.21036(14) 0.5109(2) 0.8503(2) 0.0918(12) Uani 1 1 d . . .
H36A H 0.1799 0.5141 0.8492 0.138 Uiso 1 1 calc R . .
H36B H 0.2247 0.5569 0.8678 0.138 Uiso 1 1 calc R . .
H36C H 0.2249 0.4735 0.8892 0.138 Uiso 1 1 calc R . .
C31 C 0.47515(12) 0.2912(3) 1.0570(2) 0.1061(15) Uani 1 1 d . . .
H31A H 0.4635 0.2470 1.0278 0.159 Uiso 1 1 calc R . .
H31B H 0.4528 0.3142 1.0769 0.159 Uiso 1 1 calc R . .
H31C H 0.5004 0.2799 1.1040 0.159 Uiso 1 1 calc R . .
C33 C 0.39622(12) 0.57467(18) 0.8546(3) 0.0865(11) Uani 1 1 d . . .
H33A H 0.4237 0.5714 0.8987 0.130 Uiso 1 1 calc R . .
H33B H 0.3814 0.6191 0.8605 0.130 Uiso 1 1 calc R . .
H33C H 0.4020 0.5743 0.8009 0.130 Uiso 1 1 calc R . .
C28 C 0.37164(15) 0.20079(19) 0.7556(3) 0.0986(13) Uani 1 1 d . . .
H28A H 0.3609 0.1683 0.7087 0.148 Uiso 1 1 calc R . .
H28B H 0.3492 0.2075 0.7832 0.148 Uiso 1 1 calc R . .
H28C H 0.3976 0.1803 0.7946 0.148 Uiso 1 1 calc R . .
C34 C 0.35217(13) 0.5169(2) 0.9362(2) 0.0938(12) Uani 1 1 d . . .
H34A H 0.3356 0.4739 0.9406 0.141 Uiso 1 1 calc R . .
H34B H 0.3336 0.5592 0.9315 0.141 Uiso 1 1 calc R . .
H34C H 0.3772 0.5212 0.9854 0.141 Uiso 1 1 calc R . .
C39 C 0.17670(14) 0.2457(3) 0.5099(3) 0.138(2) Uani 1 1 d . . .
H39A H 0.1903 0.2092 0.4843 0.207 Uiso 1 1 calc R . .
H39B H 0.1664 0.2852 0.4711 0.207 Uiso 1 1 calc R . .
H39C H 0.1521 0.2246 0.5244 0.207 Uiso 1 1 calc R . .
C27 C 0.41626(12) 0.2641(2) 0.6796(2) 0.0936(12) Uani 1 1 d . . .
H27A H 0.4200 0.3097 0.6540 0.140 Uiso 1 1 calc R . .
H27B H 0.4066 0.2276 0.6367 0.140 Uiso 1 1 calc R . .
H27C H 0.4439 0.2495 0.7185 0.140 Uiso 1 1 calc R . .
C43 C 0.19308(12) 0.55248(18) 0.7045(2) 0.0815(10) Uani 1 1 d . . .
H43A H 0.1619 0.5558 0.6982 0.122 Uiso 1 1 calc R . .
H43B H 0.1974 0.5420 0.6509 0.122 Uiso 1 1 calc R . .
H43C H 0.2071 0.5980 0.7255 0.122 Uiso 1 1 calc R . .
C40 C 0.05250(12) 0.3761(3) 0.6746(5) 0.175(3) Uani 1 1 d . . .
H40A H 0.0242 0.3576 0.6753 0.263 Uiso 1 1 calc R . .
H40B H 0.0512 0.3904 0.6183 0.263 Uiso 1 1 calc R . .
H40C H 0.0601 0.4175 0.7114 0.263 Uiso 1 1 calc R . .
C42 C 0.23742(16) 0.2125(2) 0.6320(2) 0.1117(16) Uani 1 1 d . . .
H42A H 0.2616 0.2321 0.6762 0.168 Uiso 1 1 calc R . .
H42B H 0.2488 0.1855 0.5934 0.168 Uiso 1 1 calc R . .
H42C H 0.2201 0.1808 0.6558 0.168 Uiso 1 1 calc R . .
C41 C 0.08380(13) 0.2798(4) 0.7696(4) 0.190(4) Uani 1 1 d . . .
H41A H 0.0980 0.3056 0.8208 0.285 Uiso 1 1 calc R . .
H41B H 0.0993 0.2349 0.7683 0.285 Uiso 1 1 calc R . .
H41C H 0.0537 0.2693 0.7672 0.285 Uiso 1 1 calc R . .

loop_
_atom_site_aniso_label
_atom_site_aniso_U_11
_atom_site_aniso_U_22
_atom_site_aniso_U_33
_atom_site_aniso_U_23
_atom_site_aniso_U_13
_atom_site_aniso_U_12
Cu1 0.0465(2) 0.0615(3) 0.0482(2) 0.00669(16) 0.01679(16) -0.00882(17)
S1 0.0413(4) 0.0821(6) 0.0468(4) 0.0225(4) 0.0095(3) -0.0082(4)
N1 0.0415(12) 0.0589(16) 0.0422(12) 0.0101(11) 0.0109(10) -0.0041(11)
C19 0.0421(14) 0.0489(17) 0.0466(15) 0.0016(13) 0.0195(12) -0.0044(13)
C14 0.0408(14) 0.0518(17) 0.0422(15) 0.0017(12) 0.0162(12) -0.0095(13)
C9 0.0473(14) 0.0431(16) 0.0428(15) -0.0006(12) 0.0159(12) -0.0048(13)
C25 0.0462(15) 0.0477(17) 0.0469(16) 0.0061(13) 0.0027(13) -0.0006(13)
C13 0.0455(14) 0.0436(16) 0.0394(14) 0.0009(12) 0.0117(12) -0.0031(12)
C20 0.0413(14) 0.0447(16) 0.0412(14) 0.0050(12) 0.0065(12) -0.0007(12)
C5 0.0494(16) 0.063(2) 0.0440(16) 0.0099(14) 0.0123(13) 0.0017(15)
C8 0.0426(14) 0.0459(16) 0.0378(14) 0.0032(12) 0.0118(11) -0.0037(12)
C18 0.0435(14) 0.0586(18) 0.0471(16) -0.0067(13) 0.0162(13) -0.0071(14)
C32 0.0460(15) 0.0536(18) 0.0543(17) -0.0048(14) 0.0150(13) -0.0046(14)
C35 0.0572(17) 0.0486(18) 0.0645(19) -0.0025(14) 0.0260(15) -0.0039(15)
C22 0.0506(16) 0.0532(19) 0.071(2) 0.0072(15) 0.0232(15) 0.0020(15)
C10 0.0496(15) 0.0569(18) 0.0477(16) 0.0018(13) 0.0217(13) -0.0078(14)
C15 0.0454(15) 0.0495(17) 0.0543(17) -0.0033(13) 0.0179(13) -0.0048(13)
C12 0.0526(16) 0.0561(18) 0.0382(15) 0.0037(13) 0.0080(13) -0.0026(14)
C21 0.0457(15) 0.0420(16) 0.0532(16) 0.0080(13) 0.0107(13) -0.0009(13)
C17 0.0427(14) 0.061(2) 0.0516(16) -0.0016(14) 0.0147(13) 0.0020(14)
C16 0.0492(16) 0.0534(19) 0.0644(19) -0.0005(15) 0.0148(15) 0.0039(14)
C3 0.0496(17) 0.076(2) 0.069(2) 0.0290(18) 0.0166(16) -0.0036(17)
C1 0.0477(16) 0.060(2) 0.0527(17) 0.0109(14) 0.0106(14) -0.0058(14)
C38 0.0705(19) 0.0582(19) 0.0497(17) -0.0051(15) 0.0127(15) -0.0038(17)
C11 0.0640(18) 0.0597(19) 0.0400(15) 0.0065(13) 0.0178(14) -0.0040(15)
C23 0.0413(15) 0.059(2) 0.077(2) 0.0150(17) 0.0120(15) -0.0047(15)
C24 0.0465(16) 0.0489(18) 0.072(2) -0.0002(15) 0.0030(15) -0.0077(14)
C4 0.0617(18) 0.083(3) 0.0469(17) 0.0204(16) 0.0219(15) 0.0136(18)
C26 0.0573(17) 0.059(2) 0.0627(19) -0.0130(16) 0.0068(15) 0.0016(16)
C2 0.0571(18) 0.062(2) 0.069(2) 0.0138(17) 0.0125(16) -0.0093(16)
C29 0.0471(16) 0.079(2) 0.0609(19) -0.0038(17) 0.0056(15) 0.0073(16)
C6 0.097(2) 0.076(2) 0.064(2) -0.0043(18) 0.0354(19) -0.002(2)
C37 0.0467(18) 0.083(3) 0.118(3) 0.019(2) 0.023(2) -0.0068(18)
C7 0.101(3) 0.068(2) 0.081(2) -0.0096(19) 0.038(2) -0.014(2)
C30 0.0525(19) 0.135(4) 0.089(3) -0.016(2) 0.0105(19) 0.023(2)
C36 0.136(3) 0.069(2) 0.083(3) -0.018(2) 0.053(2) -0.032(2)
C31 0.075(2) 0.157(4) 0.078(3) 0.045(3) 0.010(2) 0.024(3)
C33 0.085(2) 0.054(2) 0.130(3) 0.005(2) 0.046(2) -0.0013(19)
C28 0.124(3) 0.070(3) 0.106(3) -0.024(2) 0.040(3) -0.035(2)
C34 0.122(3) 0.079(3) 0.108(3) 0.013(2) 0.077(3) 0.031(2)
C39 0.117(4) 0.197(6) 0.081(3) -0.064(3) 0.000(3) 0.014(4)
C27 0.100(3) 0.113(3) 0.076(2) -0.038(2) 0.039(2) -0.023(3)
C43 0.092(2) 0.053(2) 0.099(3) 0.0056(19) 0.027(2) 0.0009(19)
C40 0.050(2) 0.136(4) 0.337(9) 0.107(5) 0.055(4) 0.016(3)
C42 0.154(4) 0.110(3) 0.083(3) 0.009(2) 0.053(3) 0.062(3)
C41 0.054(2) 0.324(9) 0.189(6) 0.165(6) 0.032(3) -0.002(4)

loop_
_atom_type_symbol
_atom_type_description
_atom_type_scat_dispersion_real
_atom_type_scat_dispersion_imag
_atom_type_scat_source
C C 0.0033 0.0016 'International Tables Vol C Tables 4.2.6.8 and 6.1.1.4'
H H 0.0000 0.0000 'International Tables Vol C Tables 4.2.6.8 and 6.1.1.4'
N N 0.0061 0.0033 'International Tables Vol C Tables 4.2.6.8 and 6.1.1.4'
S S 0.1246 0.1234 'International Tables Vol C Tables 4.2.6.8 and 6.1.1.4'
Cu Cu 0.3201 1.2651 'International Tables Vol C Tables 4.2.6.8 and 6.1.1.4'

loop_
_geom_angle_atom_site_label_1
_geom_angle_atom_site_label_2
_geom_angle_atom_site_label_3
_geom_angle
_geom_angle_site_symmetry_1
_geom_angle_site_symmetry_3
_geom_angle_publ_flag
N1 Cu1 S1 157.32(6) . . ?
C8 S1 Cu1 116.48(9) . . ?
C1 N1 C5 118.3(2) . . ?
C1 N1 Cu1 120.26(19) . . ?
C5 N1 Cu1 121.3(2) . . ?
C14 C19 C18 118.7(2) . . ?
C14 C19 C32 122.2(2) . . ?
C18 C19 C32 119.1(2) . . ?
C15 C14 C19 120.2(2) . . ?
C15 C14 C9 120.0(2) . . ?
C19 C14 C9 119.8(2) . . ?
C10 C9 C8 119.4(2) . . ?
C10 C9 C14 120.7(2) . . ?
C8 C9 C14 119.9(2) . . ?
C24 C25 C20 118.9(3) . . ?
C24 C25 C38 120.6(3) . . ?
C20 C25 C38 120.5(3) . . ?
C12 C13 C8 119.6(2) . . ?
C12 C13 C20 118.6(2) . . ?
C8 C13 C20 121.8(2) . . ?
C21 C20 C25 119.6(2) . . ?
C21 C20 C13 120.1(2) . . ?
C25 C20 C13 120.3(2) . . ?
N1 C5 C4 121.1(3) . . ?
N1 C5 C6 116.9(3) . . ?
C4 C5 C6 122.0(3) . . ?
C13 C8 C9 119.2(2) . . ?
C13 C8 S1 124.55(19) . . ?
C9 C8 S1 116.25(18) . . ?
C17 C18 C19 122.2(3) . . ?
C33 C32 C19 111.4(2) . . ?
C33 C32 C34 110.8(3) . . ?
C19 C32 C34 111.8(2) . . ?
C36 C35 C43 110.4(3) . . ?
C36 C35 C21 115.1(3) . . ?
C43 C35 C21 109.3(2) . . ?
C21 C22 C23 121.5(3) . . ?
C11 C10 C9 121.1(2) . . ?
C16 C15 C14 118.9(3) . . ?
C16 C15 C26 119.3(3) . . ?
C14 C15 C26 121.8(2) . . ?
C11 C12 C13 121.4(2) . . ?
C22 C21 C20 119.3(3) . . ?
C22 C21 C35 120.5(3) . . ?
C20 C21 C35 119.7(2) . . ?
C18 C17 C16 117.4(2) . . ?
C18 C17 C29 121.0(3) . . ?
C16 C17 C29 121.6(3) . . ?
C15 C16 C17 122.6(3) . . ?
C4 C3 C2 118.6(3) . . ?
N1 C1 C2 121.6(3) . . ?
N1 C1 C7 117.2(3) . . ?
C2 C1 C7 121.2(3) . . ?
C39 C38 C42 110.1(3) . . ?
C39 C38 C25 114.6(3) . . ?
C42 C38 C25 112.7(3) . . ?
C12 C11 C10 119.3(2) . . ?
C24 C23 C22 118.2(3) . . ?
C24 C23 C37 120.5(3) . . ?
C22 C23 C37 121.2(3) . . ?
C23 C24 C25 122.5(3) . . ?
C3 C4 C5 120.5(3) . . ?
C27 C26 C15 111.4(3) . . ?
C27 C26 C28 110.9(3) . . ?
C15 C26 C28 111.9(3) . . ?
C3 C2 C1 119.9(3) . . ?
C30 C29 C31 110.0(3) . . ?
C30 C29 C17 113.0(3) . . ?
C31 C29 C17 110.8(3) . . ?
C41 C37 C40 119.1(4) . . ?
C41 C37 C23 115.1(3) . . ?
C40 C37 C23 115.1(3) . . ?

loop_
_geom_bond_atom_site_label_1
_geom_bond_atom_site_label_2
_geom_bond_distance
_geom_bond_site_symmetry_2
_geom_bond_publ_flag
Cu1 N1 1.930(2) . ?
Cu1 S1 2.1222(7) . ?
S1 C8 1.761(3) . ?
N1 C1 1.351(4) . ?
N1 C5 1.353(3) . ?
C19 C14 1.400(4) . ?
C19 C18 1.403(4) . ?
C19 C32 1.518(4) . ?
C14 C15 1.397(4) . ?
C14 C9 1.506(3) . ?
C9 C10 1.393(3) . ?
C9 C8 1.415(3) . ?
C25 C24 1.386(4) . ?
C25 C20 1.413(4) . ?
C25 C38 1.521(4) . ?
C13 C12 1.396(3) . ?
C13 C8 1.405(3) . ?
C13 C20 1.489(4) . ?
C20 C21 1.402(4) . ?
C5 C4 1.383(4) . ?
C5 C6 1.488(4) . ?
C18 C17 1.380(4) . ?
C32 C33 1.517(4) . ?
C32 C34 1.523(4) . ?
C35 C36 1.509(4) . ?
C35 C43 1.526(4) . ?
C35 C21 1.537(4) . ?
C22 C21 1.393(4) . ?
C22 C23 1.396(4) . ?
C10 C11 1.393(4) . ?
C15 C16 1.385(4) . ?
C15 C26 1.518(4) . ?
C12 C11 1.376(4) . ?
C17 C16 1.392(4) . ?
C17 C29 1.530(4) . ?
C3 C4 1.362(5) . ?
C3 C2 1.367(4) . ?
C1 C2 1.382(4) . ?
C1 C7 1.498(4) . ?
C38 C39 1.499(4) . ?
C38 C42 1.518(5) . ?
C23 C24 1.377(4) . ?
C23 C37 1.534(4) . ?
C26 C27 1.504(4) . ?
C26 C28 1.526(5) . ?
C29 C30 1.502(4) . ?
C29 C31 1.518(5) . ?
C37 C41 1.395(5) . ?
C37 C40 1.423(5) . ?
